data_4112327
loop_
_publ_author_name
'Adams, Richard D.'
'Captain, Burjor'
'Zhu, Lei'

_publ_section_title
;
 Platinum Participation in the Hydrogenation of Phenylacetylene by
 Ru~5~(CO)~15~(C)[Pt(PBut~3~)]
;
_journal_coden_ASTM JACSAT
_journal_issue 10
_journal_name_full 'Journal of the American Chemical Society'
_journal_page_first 3042
_journal_page_last 3043
_journal_paper_doi 10.1021/ja049955y
_journal_volume 126
_journal_year 2004
_chemical_formula_sum 'C29 H34 O14.5 P Pt Ru5'
_chemical_formula_weight 1345.97
_space_group_IT_number 56
_symmetry_cell_setting orthorhombic
_symmetry_space_group_name_Hall '-P 2ab 2ac'
_symmetry_space_group_name_H-M 'P c c n'
_atom_sites_solution_hydrogens geom
_atom_sites_solution_primary direct
_atom_sites_solution_secondary difmap
_audit_creation_method SHELXL-97
_cell_angle_alpha 90.00
_cell_angle_beta 90.00
_cell_angle_gamma 90.00
_cell_formula_units_Z 8
_cell_length_a 20.5414(9)
_cell_length_b 21.3611(9)
_cell_length_c 18.4550(8)
_cell_measurement_reflns_used 7404
_cell_measurement_temperature 296(2)
_cell_measurement_theta_max 28.22
_cell_measurement_theta_min 2.40
_cell_volume 8097.8(6)
_computing_cell_refinement 'SAINT+  V6.2 (Bruker, 2001)'
_computing_data_collection 'SMART V5.625 (Bruker, 2001)'
_computing_data_reduction 'SAINT+  V6.2'
_computing_molecular_graphics 'SHELXTL V6.1 (Sheldrick, 1997)'
_computing_publication_material 'SHELXTL V6.1'
_computing_structure_refinement 'SHELXL-97 (Sheldrick, 1997)'
_computing_structure_solution 'SHELXS-97 (Sheldrick, 1990)'
_diffrn_ambient_temperature 296(2)
_diffrn_measured_fraction_theta_full 0.996
_diffrn_measured_fraction_theta_max 0.996
_diffrn_measurement_device_type 'Bruker SMART APEX CCD diffractometer'
_diffrn_measurement_method 'omega scans'
_diffrn_radiation_monochromator graphite
_diffrn_radiation_source 'fine-focus sealed tube'
_diffrn_radiation_type MoK\a
_diffrn_radiation_wavelength 0.71073
_diffrn_reflns_av_R_equivalents 0.0292
_diffrn_reflns_av_sigmaI/netI 0.0220
_diffrn_reflns_limit_h_max 27
_diffrn_reflns_limit_h_min -23
_diffrn_reflns_limit_k_max 28
_diffrn_reflns_limit_k_min -28
_diffrn_reflns_limit_l_max 23
_diffrn_reflns_limit_l_min -24
_diffrn_reflns_number 59910
_diffrn_reflns_theta_full 28.32
_diffrn_reflns_theta_max 28.32
_diffrn_reflns_theta_min 1.76
_diffrn_standards_decay_% <1
_exptl_absorpt_coefficient_mu 5.358
_exptl_absorpt_correction_T_max 1.000
_exptl_absorpt_correction_T_min 0.549
_exptl_absorpt_correction_type multi-scan
_exptl_absorpt_process_details '(SADABS, Bruker, 1997)'
_exptl_crystal_colour Red
_exptl_crystal_density_diffrn 2.208
_exptl_crystal_description Prism
_exptl_crystal_F_000 5096
_exptl_crystal_size_max 0.5
_exptl_crystal_size_mid 0.2
_exptl_crystal_size_min 0.2
_refine_diff_density_max 0.925
_refine_diff_density_min -0.838
_refine_diff_density_rms 0.147
_refine_ls_extinction_method none
_refine_ls_goodness_of_fit_ref 1.067
_refine_ls_hydrogen_treatment mixed
_refine_ls_matrix_type full
_refine_ls_number_parameters 474
_refine_ls_number_reflns 10069
_refine_ls_number_restraints 0
_refine_ls_restrained_S_all 1.067
_refine_ls_R_factor_all 0.0339
_refine_ls_R_factor_gt 0.0241
_refine_ls_shift/su_max 0.002
_refine_ls_shift/su_mean 0.000
_refine_ls_structure_factor_coef Fsqd
_refine_ls_weighting_details 'calc w=1/[\s^2^(Fo^2^)+(0.0273P)^2^+6.5467P] where P=(Fo^2^+2Fc^2^)/3'
_refine_ls_weighting_scheme calc
_refine_ls_wR_factor_gt 0.0556
_refine_ls_wR_factor_ref 0.0611
_reflns_number_gt 8493
_reflns_number_total 10069
_reflns_threshold_expression >2sigma(I)
_cod_data_source_file ja049955ysi20040212_090759.cif
_cod_data_source_block pccn
_cod_original_formula_sum 'C29 H34 O14.50 P Pt Ru5'
_cod_database_code 4112327

loop_
_symmetry_equiv_pos_as_xyz
'x, y, z'
'-x+1/2, -y+1/2, z'
'-x, y+1/2, -z+1/2'
'x+1/2, -y, -z+1/2'
'-x, -y, -z'
'x-1/2, y-1/2, -z'
'x, -y-1/2, z-1/2'
'-x-1/2, y, z-1/2'

loop_
_atom_site_label
_atom_site_type_symbol
_atom_site_fract_x
_atom_site_fract_y
_atom_site_fract_z
_atom_site_U_iso_or_equiv
_atom_site_adp_type
_atom_site_occupancy
_atom_site_symmetry_multiplicity
_atom_site_calc_flag
_atom_site_refinement_flags
Pt1 Pt 0.101662(6) 0.408766(6) 0.214735(7) 0.03723(4) Uani 1 1 d .
Ru1 Ru 0.168904(14) 0.539368(13) 0.225106(16) 0.04427(7) Uani 1 1 d .
Ru2 Ru 0.054012(13) 0.505996(13) 0.306196(16) 0.04368(7) Uani 1 1 d .
Ru3 Ru 0.120595(13) 0.405078(13) 0.375695(15) 0.04063(6) Uani 1 1 d .
Ru4 Ru 0.229484(12) 0.419587(12) 0.271096(14) 0.03660(6) Uani 1 1 d .
Ru5 Ru 0.193430(14) 0.515189(13) 0.370039(15) 0.04318(7) Uani 1 1 d .
P1 P 0.05862(4) 0.34487(4) 0.12472(5) 0.04193(19) Uani 1 1 d .
O11 O 0.30869(18) 0.57627(18) 0.1950(2) 0.0957(12) Uani 1 1 d .
O12 O 0.1322(3) 0.67478(17) 0.2503(3) 0.1312(17) Uani 1 1 d .
O13 O 0.1293(2) 0.5527(2) 0.0670(2) 0.1126(14) Uani 1 1 d .
O21 O -0.06617(15) 0.44849(18) 0.3771(2) 0.0896(11) Uani 1 1 d .
O22 O -0.0210(2) 0.5947(2) 0.2072(2) 0.1123(16) Uani 1 1 d .
O23 O 0.06464(16) 0.60553(16) 0.4231(2) 0.0836(10) Uani 1 1 d .
O31 O 0.01745(18) 0.30401(18) 0.3644(2) 0.0976(12) Uani 1 1 d .
O32 O 0.06378(18) 0.44561(18) 0.51893(18) 0.0917(11) Uani 1 1 d .
O33 O 0.21114(15) 0.31598(15) 0.45484(18) 0.0785(9) Uani 1 1 d .
O41 O 0.29708(17) 0.30249(15) 0.3230(2) 0.0870(11) Uani 1 1 d .
O42 O 0.33536(18) 0.42722(17) 0.1585(2) 0.0924(12) Uani 1 1 d .
O51 O 0.2554(2) 0.64386(16) 0.3742(2) 0.1023(13) Uani 1 1 d .
O52 O 0.2152(2) 0.5064(2) 0.53211(18) 0.0979(12) Uani 1 1 d .
O53 O 0.33429(13) 0.47655(14) 0.36573(16) 0.0641(7) Uani 1 1 d .
O90 O 0.2500 0.7500 0.0899(17) 0.369(14) Uani 1 2 d S
C1 C 0.14369(15) 0.46491(14) 0.29072(16) 0.0352(6) Uani 1 1 d .
C11 C 0.2570(2) 0.5606(2) 0.2040(2) 0.0605(10) Uani 1 1 d .
C12 C 0.1462(3) 0.6241(2) 0.2412(3) 0.0776(13) Uani 1 1 d .
C13 C 0.1421(2) 0.5430(2) 0.1255(3) 0.0705(12) Uani 1 1 d .
C21 C -0.02191(19) 0.4709(2) 0.3519(2) 0.0609(10) Uani 1 1 d .
C22 C 0.0078(2) 0.5630(2) 0.2447(3) 0.0728(12) Uani 1 1 d .
C23 C 0.0672(2) 0.5668(2) 0.3813(2) 0.0621(10) Uani 1 1 d .
C31 C 0.0569(2) 0.3409(2) 0.3635(2) 0.0633(11) Uani 1 1 d .
C32 C 0.0853(2) 0.4308(2) 0.4655(2) 0.0611(10) Uani 1 1 d .
C33 C 0.17899(19) 0.34917(19) 0.4226(2) 0.0537(9) Uani 1 1 d .
C41 C 0.27007(19) 0.34536(18) 0.3032(2) 0.0528(9) Uani 1 1 d .
C42 C 0.2950(2) 0.42532(19) 0.1997(2) 0.0549(9) Uani 1 1 d .
C51 C 0.2315(2) 0.59621(19) 0.3714(3) 0.0660(11) Uani 1 1 d .
C52 C 0.2055(2) 0.5082(2) 0.4717(2) 0.0624(10) Uani 1 1 d .
C53 C 0.28047(17) 0.47293(16) 0.3466(2) 0.0456(7) Uani 1 1 d .
C60 C -0.03456(19) 0.34395(19) 0.1244(2) 0.0596(10) Uani 1 1 d .
C61 C -0.0589(2) 0.3101(3) 0.1923(3) 0.0954(18) Uani 1 1 d .
H61A H -0.0379 0.3273 0.2343 0.143 Uiso 1 1 calc R
H61B H -0.0489 0.2663 0.1887 0.143 Uiso 1 1 calc R
H61C H -0.1051 0.3154 0.1965 0.143 Uiso 1 1 calc R
C62 C -0.0621(2) 0.4109(2) 0.1299(3) 0.0742(13) Uani 1 1 d .
H62A H -0.1087 0.4095 0.1271 0.111 Uiso 1 1 calc R
H62B H -0.0453 0.4358 0.0908 0.111 Uiso 1 1 calc R
H62C H -0.0493 0.4291 0.1753 0.111 Uiso 1 1 calc R
C63 C -0.0656(2) 0.3141(3) 0.0568(3) 0.0915(17) Uani 1 1 d .
H63A H -0.0499 0.2720 0.0513 0.137 Uiso 1 1 calc R
H63B H -0.0543 0.3381 0.0147 0.137 Uiso 1 1 calc R
H63C H -0.1121 0.3135 0.0622 0.137 Uiso 1 1 calc R
C70 C 0.0894(2) 0.26091(17) 0.1378(3) 0.0608(11) Uani 1 1 d .
C71 C 0.0528(3) 0.2107(2) 0.0939(4) 0.102(2) Uani 1 1 d .
H71A H 0.0535 0.2216 0.0435 0.153 Uiso 1 1 calc R
H71B H 0.0085 0.2084 0.1103 0.153 Uiso 1 1 calc R
H71C H 0.0735 0.1709 0.1007 0.153 Uiso 1 1 calc R
C72 C 0.1615(2) 0.2563(2) 0.1196(3) 0.0765(14) Uani 1 1 d .
H72A H 0.1848 0.2890 0.1442 0.115 Uiso 1 1 calc R
H72B H 0.1674 0.2608 0.0682 0.115 Uiso 1 1 calc R
H72C H 0.1779 0.2164 0.1348 0.115 Uiso 1 1 calc R
C73 C 0.0841(3) 0.2441(2) 0.2183(3) 0.0781(14) Uani 1 1 d .
H73A H 0.0984 0.2018 0.2255 0.117 Uiso 1 1 calc R
H73B H 0.0397 0.2481 0.2336 0.117 Uiso 1 1 calc R
H73C H 0.1110 0.2719 0.2461 0.117 Uiso 1 1 calc R
C80 C 0.0876(2) 0.3723(2) 0.0314(2) 0.0603(10) Uani 1 1 d .
C81 C 0.0493(2) 0.4310(2) 0.0099(3) 0.0774(13) Uani 1 1 d .
H81A H 0.0487 0.4598 0.0498 0.116 Uiso 1 1 calc R
H81B H 0.0055 0.4195 -0.0024 0.116 Uiso 1 1 calc R
H81C H 0.0697 0.4504 -0.0312 0.116 Uiso 1 1 calc R
C82 C 0.0814(3) 0.3243(3) -0.0309(3) 0.0946(17) Uani 1 1 d .
H82A H 0.0365 0.3128 -0.0369 0.142 Uiso 1 1 calc R
H82B H 0.1065 0.2877 -0.0195 0.142 Uiso 1 1 calc R
H82C H 0.0973 0.3425 -0.0750 0.142 Uiso 1 1 calc R
C83 C 0.1599(2) 0.3917(2) 0.0365(3) 0.0757(13) Uani 1 1 d .
H83A H 0.1738 0.4086 -0.0092 0.114 Uiso 1 1 calc R
H83B H 0.1859 0.3558 0.0483 0.114 Uiso 1 1 calc R
H83C H 0.1649 0.4229 0.0736 0.114 Uiso 1 1 calc R
C90 C 0.3449(7) 0.7062(9) 0.0790(11) 0.304(11) Uani 1 1 d .
H90A H 0.3468 0.6835 0.1239 0.456 Uiso 1 1 calc R
H90B H 0.3791 0.7368 0.0778 0.456 Uiso 1 1 calc R
H90C H 0.3500 0.6777 0.0392 0.456 Uiso 1 1 calc R
C91 C 0.2960(8) 0.731(2) 0.0745(16) 0.44(3) Uani 1 1 d .
H91A H 0.3123 0.7680 0.0506 0.523 Uiso 1 1 calc R
H91B H 0.2796 0.7055 0.0348 0.523 Uiso 1 1 calc R
H1 H 0.032(2) 0.445(2) 0.235(2) 0.074(13) Uiso 1 1 d .
H2 H 0.1767(19) 0.3759(19) 0.2042(19) 0.056(11) Uiso 1 1 d .

loop_
_atom_site_aniso_label
_atom_site_aniso_U_11
_atom_site_aniso_U_22
_atom_site_aniso_U_33
_atom_site_aniso_U_23
_atom_site_aniso_U_13
_atom_site_aniso_U_12
Pt1 0.03455(7) 0.03677(7) 0.04037(7) -0.00276(5) 0.00020(5) 0.00255(4)
Ru1 0.04940(16) 0.03634(14) 0.04707(15) 0.00549(11) 0.00461(12) 0.00307(11)
Ru2 0.03716(14) 0.04640(15) 0.04749(16) -0.00618(12) 0.00242(11) 0.00954(11)
Ru3 0.03903(14) 0.04524(15) 0.03761(14) 0.00424(11) 0.00622(10) -0.00103(11)
Ru4 0.03216(12) 0.03727(13) 0.04037(13) -0.00013(10) 0.00472(10) 0.00334(9)
Ru5 0.04458(15) 0.04279(14) 0.04217(14) -0.00699(11) 0.00259(11) -0.00088(11)
P1 0.0400(4) 0.0385(4) 0.0473(5) -0.0042(4) -0.0075(4) 0.0060(3)
O11 0.071(2) 0.086(3) 0.130(3) 0.014(2) 0.032(2) -0.0204(19)
O12 0.170(5) 0.049(2) 0.174(4) -0.006(3) 0.034(4) 0.034(3)
O13 0.164(4) 0.104(3) 0.069(2) 0.029(2) -0.037(3) -0.016(3)
O21 0.0518(19) 0.109(3) 0.107(3) -0.005(2) 0.0186(18) -0.0116(18)
O22 0.124(4) 0.100(3) 0.114(3) 0.011(2) -0.036(3) 0.047(3)
O23 0.070(2) 0.087(2) 0.094(2) -0.0456(19) -0.0002(18) 0.0192(17)
O31 0.094(3) 0.102(3) 0.096(3) 0.020(2) -0.008(2) -0.051(2)
O32 0.104(3) 0.112(3) 0.059(2) -0.0056(19) 0.0341(19) 0.009(2)
O33 0.073(2) 0.084(2) 0.079(2) 0.0315(18) 0.0006(16) 0.0152(17)
O41 0.090(2) 0.067(2) 0.103(3) 0.0262(19) 0.024(2) 0.0389(18)
O42 0.090(2) 0.091(2) 0.096(3) 0.021(2) 0.056(2) 0.0207(19)
O51 0.107(3) 0.058(2) 0.142(4) -0.015(2) -0.003(3) -0.026(2)
O52 0.103(3) 0.142(4) 0.0492(19) -0.006(2) -0.0055(18) -0.008(2)
O53 0.0420(15) 0.0746(19) 0.0757(19) -0.0077(15) -0.0102(13) -0.0002(13)
O90 0.154(19) 0.59(4) 0.36(3) 0.000 0.000 0.04(4)
C1 0.0331(15) 0.0355(15) 0.0369(15) -0.0038(12) 0.0040(11) 0.0030(12)
C11 0.060(2) 0.051(2) 0.070(3) 0.0070(19) 0.012(2) -0.0021(19)
C12 0.089(3) 0.051(3) 0.093(3) 0.004(2) 0.011(3) 0.016(2)
C13 0.087(3) 0.061(3) 0.063(3) 0.015(2) -0.013(2) -0.008(2)
C21 0.040(2) 0.073(3) 0.069(3) -0.013(2) 0.0040(18) 0.0031(18)
C22 0.071(3) 0.069(3) 0.079(3) -0.009(2) -0.006(2) 0.023(2)
C23 0.060(2) 0.060(2) 0.066(3) -0.014(2) 0.0087(19) 0.0083(19)
C31 0.064(3) 0.068(3) 0.058(2) 0.014(2) -0.0060(19) -0.016(2)
C32 0.060(2) 0.071(3) 0.052(2) 0.007(2) 0.0162(19) 0.002(2)
C33 0.052(2) 0.061(2) 0.049(2) 0.0091(18) 0.0067(16) -0.0028(17)
C41 0.051(2) 0.050(2) 0.058(2) 0.0021(17) 0.0139(17) 0.0084(16)
C42 0.056(2) 0.051(2) 0.057(2) 0.0055(17) 0.0141(18) 0.0097(17)
C51 0.067(3) 0.051(2) 0.081(3) -0.011(2) 0.001(2) -0.0051(19)
C52 0.065(3) 0.074(3) 0.048(2) -0.011(2) 0.0036(19) -0.001(2)
C53 0.0437(18) 0.0436(18) 0.0493(19) 0.0024(15) 0.0016(15) 0.0017(14)
C60 0.043(2) 0.061(2) 0.074(3) -0.006(2) -0.0123(18) 0.0020(17)
C61 0.048(3) 0.108(4) 0.129(5) 0.031(4) -0.001(3) -0.013(3)
C62 0.049(2) 0.077(3) 0.096(4) -0.005(3) -0.010(2) 0.019(2)
C63 0.064(3) 0.093(4) 0.117(4) -0.031(3) -0.043(3) 0.004(3)
C70 0.061(2) 0.0391(19) 0.082(3) -0.0084(19) -0.020(2) 0.0087(17)
C71 0.107(4) 0.046(2) 0.154(6) -0.029(3) -0.058(4) 0.011(3)
C72 0.071(3) 0.060(3) 0.098(4) -0.025(2) -0.021(3) 0.027(2)
C73 0.089(3) 0.046(2) 0.099(4) 0.014(2) -0.023(3) 0.007(2)
C80 0.073(3) 0.065(3) 0.043(2) -0.0059(18) -0.0037(18) 0.010(2)
C81 0.086(3) 0.078(3) 0.068(3) 0.022(2) -0.009(2) 0.011(3)
C82 0.119(4) 0.108(4) 0.057(3) -0.026(3) -0.008(3) 0.013(3)
C83 0.066(3) 0.099(4) 0.062(3) 0.006(2) 0.018(2) 0.008(2)
C90 0.194(14) 0.35(2) 0.37(2) 0.212(18) 0.060(18) 0.048(17)
C91 0.15(2) 0.64(8) 0.52(4) 0.08(5) -0.06(3) 0.00(4)

loop_
_atom_type_symbol
_atom_type_description
_atom_type_scat_dispersion_real
_atom_type_scat_dispersion_imag
_atom_type_scat_source
C C 0.0033 0.0016 'International Tables Vol C Tables 4.2.6.8 and 6.1.1.4'
H H 0.0000 0.0000 'International Tables Vol C Tables 4.2.6.8 and 6.1.1.4'
O O 0.0106 0.0060 'International Tables Vol C Tables 4.2.6.8 and 6.1.1.4'
P P 0.1023 0.0942 'International Tables Vol C Tables 4.2.6.8 and 6.1.1.4'
Ru Ru -1.2594 0.8363 'International Tables Vol C Tables 4.2.6.8 and 6.1.1.4'
Pt Pt -1.7033 8.3905 'International Tables Vol C Tables 4.2.6.8 and 6.1.1.4'

loop_
_geom_angle_atom_site_label_1
_geom_angle_atom_site_label_2
_geom_angle_atom_site_label_3
_geom_angle
_geom_angle_site_symmetry_3
C1 Pt1 P1 177.09(9) .
C1 Pt1 Ru4 46.10(8) .
P1 Pt1 Ru4 131.50(2) .
C1 Pt1 Ru2 46.27(8) .
P1 Pt1 Ru2 136.10(2) .
Ru4 Pt1 Ru2 92.372(9) .
C1 Pt1 Ru3 43.80(8) .
P1 Pt1 Ru3 137.92(2) .
Ru4 Pt1 Ru3 61.187(8) .
Ru2 Pt1 Ru3 58.442(8) .
C1 Pt1 Ru1 40.84(8) .
P1 Pt1 Ru1 137.51(2) .
Ru4 Pt1 Ru1 59.612(8) .
Ru2 Pt1 Ru1 57.577(8) .
Ru3 Pt1 Ru1 84.561(8) .
C1 Pt1 H1 86.3(15) .
P1 Pt1 H1 96.2(15) .
Ru4 Pt1 H1 132.3(15) .
Ru2 Pt1 H1 40.0(15) .
Ru3 Pt1 H1 84.4(15) .
Ru1 Pt1 H1 87.1(15) .
C1 Pt1 H2 86.5(13) .
P1 Pt1 H2 91.2(13) .
Ru4 Pt1 H2 40.4(13) .
Ru2 Pt1 H2 132.7(13) .
Ru3 Pt1 H2 89.2(12) .
Ru1 Pt1 H2 88.6(13) .
H1 Pt1 H2 172.5(19) .
C12 Ru1 C11 92.2(2) .
C12 Ru1 C13 92.4(2) .
C11 Ru1 C13 93.8(2) .
C12 Ru1 C1 125.67(18) .
C11 Ru1 C1 122.77(15) .
C13 Ru1 C1 121.35(16) .
C12 Ru1 Ru5 94.12(17) .
C11 Ru1 Ru5 93.97(13) .
C13 Ru1 Ru5 169.66(13) .
C1 Ru1 Ru5 48.38(8) .
C12 Ru1 Ru2 87.35(16) .
C11 Ru1 Ru2 160.39(13) .
C13 Ru1 Ru2 105.80(15) .
C1 Ru1 Ru2 45.58(8) .
Ru5 Ru1 Ru2 66.530(10) .
C12 Ru1 Ru4 151.96(17) .
C11 Ru1 Ru4 82.26(13) .
C13 Ru1 Ru4 115.35(14) .
C1 Ru1 Ru4 43.43(8) .
Ru5 Ru1 Ru4 59.145(9) .
Ru2 Ru1 Ru4 88.948(11) .
C12 Ru1 Pt1 139.13(17) .
C11 Ru1 Pt1 128.35(13) .
C13 Ru1 Pt1 81.38(13) .
C1 Ru1 Pt1 40.18(8) .
Ru5 Ru1 Pt1 88.454(10) .
Ru2 Ru1 Pt1 56.519(8) .
Ru4 Ru1 Pt1 55.412(8) .
C22 Ru2 C23 93.9(2) .
C22 Ru2 C21 96.1(2) .
C23 Ru2 C21 93.54(18) .
C22 Ru2 C1 129.13(17) .
C23 Ru2 C1 105.20(15) .
C21 Ru2 C1 128.23(15) .
C22 Ru2 Pt1 106.37(15) .
C23 Ru2 Pt1 150.78(13) .
C21 Ru2 Pt1 104.70(12) .
C1 Ru2 Pt1 45.60(8) .
C22 Ru2 Ru3 169.22(15) .
C23 Ru2 Ru3 96.83(13) .
C21 Ru2 Ru3 84.08(13) .
C1 Ru2 Ru3 46.60(8) .
Pt1 Ru2 Ru3 63.357(9) .
C22 Ru2 Ru1 86.60(16) .
C23 Ru2 Ru1 95.27(13) .
C21 Ru2 Ru1 170.59(12) .
C1 Ru2 Ru1 45.71(8) .
Pt1 Ru2 Ru1 65.904(9) .
Ru3 Ru2 Ru1 91.588(11) .
C22 Ru2 Ru5 129.94(16) .
C23 Ru2 Ru5 63.42(13) .
C21 Ru2 Ru5 127.28(13) .
C1 Ru2 Ru5 41.79(8) .
Pt1 Ru2 Ru5 87.365(9) .
Ru3 Ru2 Ru5 55.630(9) .
Ru1 Ru2 Ru5 54.980(10) .
C22 Ru2 H1 84.7(13) .
C23 Ru2 H1 174.2(13) .
C21 Ru2 H1 81.1(13) .
C1 Ru2 H1 79.9(13) .
Pt1 Ru2 H1 34.3(13) .
Ru3 Ru2 H1 84.7(13) .
Ru1 Ru2 H1 90.2(13) .
Ru5 Ru2 H1 121.6(13) .
C32 Ru3 C33 91.46(18) .
C32 Ru3 C31 92.78(19) .
C33 Ru3 C31 92.00(18) .
C32 Ru3 C1 124.80(16) .
C33 Ru3 C1 125.86(14) .
C31 Ru3 C1 120.64(15) .
C32 Ru3 Ru5 89.65(13) .
C33 Ru3 Ru5 102.03(12) .
C31 Ru3 Ru5 165.71(13) .
C1 Ru3 Ru5 47.99(8) .
C32 Ru3 Ru2 89.48(13) .
C33 Ru3 Ru2 168.64(12) .
C31 Ru3 Ru2 99.26(13) .
C1 Ru3 Ru2 46.08(8) .
Ru5 Ru3 Ru2 66.656(11) .
C32 Ru3 Ru4 145.92(14) .
C33 Ru3 Ru4 83.46(11) .
C31 Ru3 Ru4 120.98(14) .
C1 Ru3 Ru4 43.41(8) .
Ru5 Ru3 Ru4 58.929(9) .
Ru2 Ru3 Ru4 89.427(11) .
C32 Ru3 Pt1 144.25(14) .
C33 Ru3 Pt1 123.33(12) .
C31 Ru3 Pt1 79.24(13) .
C1 Ru3 Pt1 42.73(8) .
Ru5 Ru3 Pt1 90.593(9) .
Ru2 Ru3 Pt1 58.202(8) .
Ru4 Ru3 Pt1 56.694(8) .
C42 Ru4 C41 87.66(16) .
C42 Ru4 C1 135.06(15) .
C41 Ru4 C1 136.35(14) .
C42 Ru4 C53 94.22(16) .
C41 Ru4 C53 91.55(16) .
C1 Ru4 C53 93.20(13) .
C42 Ru4 Pt1 114.17(13) .
C41 Ru4 Pt1 117.14(12) .
C1 Ru4 Pt1 45.93(8) .
C53 Ru4 Pt1 139.13(9) .
C42 Ru4 Ru5 126.06(13) .
C41 Ru4 Ru5 121.18(12) .
C1 Ru4 Ru5 47.14(8) .
C53 Ru4 Ru5 46.12(9) .
Pt1 Ru4 Ru5 93.042(10) .
C42 Ru4 Ru1 92.48(12) .
C41 Ru4 Ru1 177.58(13) .
C1 Ru4 Ru1 44.01(8) .
C53 Ru4 Ru1 86.02(9) .
Pt1 Ru4 Ru1 64.976(8) .
Ru5 Ru4 Ru1 56.935(10) .
C42 Ru4 Ru3 175.74(14) .
C41 Ru4 Ru3 92.33(11) .
C1 Ru4 Ru3 44.34(8) .
C53 Ru4 Ru3 90.04(10) .
Pt1 Ru4 Ru3 62.118(8) .
Ru5 Ru4 Ru3 57.348(9) .
Ru1 Ru4 Ru3 87.713(10) .
C42 Ru4 H2 89.1(11) .
C41 Ru4 H2 92.5(12) .
C1 Ru4 H2 81.7(12) .
C53 Ru4 H2 174.9(12) .
Pt1 Ru4 H2 35.7(12) .
Ru5 Ru4 H2 128.8(12) .
Ru1 Ru4 H2 89.9(12) .
Ru3 Ru4 H2 86.6(11) .
C52 Ru5 C51 90.2(2) .
C52 Ru5 C53 93.41(17) .
C51 Ru5 C53 92.60(17) .
C52 Ru5 C1 135.90(16) .
C51 Ru5 C1 132.93(17) .
C53 Ru5 C1 93.03(13) .
C52 Ru5 Ru1 173.03(13) .
C51 Ru5 Ru1 85.30(15) .
C53 Ru5 Ru1 92.14(10) .
C1 Ru5 Ru1 47.82(8) .
C52 Ru5 Ru3 88.11(13) .
C51 Ru5 Ru3 171.33(14) .
C53 Ru5 Ru3 96.00(10) .
C1 Ru5 Ru3 47.83(8) .
Ru1 Ru5 Ru3 95.497(12) .
C52 Ru5 Ru4 123.05(13) .
C51 Ru5 Ru4 123.86(14) .
C53 Ru5 Ru4 47.13(10) .
C1 Ru5 Ru4 45.96(8) .
Ru1 Ru5 Ru4 63.920(10) .
Ru3 Ru5 Ru4 63.722(10) .
C52 Ru5 Ru2 119.41(13) .
C51 Ru5 Ru2 116.27(14) .
C53 Ru5 Ru2 134.23(10) .
C1 Ru5 Ru2 41.23(8) .
Ru1 Ru5 Ru2 58.490(10) .
Ru3 Ru5 Ru2 57.714(10) .
Ru4 Ru5 Ru2 87.191(10) .
C80 P1 C60 108.14(19) .
C80 P1 C70 107.3(2) .
C60 P1 C70 108.70(18) .
C80 P1 Pt1 110.19(14) .
C60 P1 Pt1 112.87(13) .
C70 P1 Pt1 109.51(13) .
C91 O90 C91 149(5) 2_565
Pt1 C1 Ru4 87.97(11) .
Pt1 C1 Ru2 88.13(12) .
Ru4 C1 Ru2 176.04(17) .
Pt1 C1 Ru1 98.98(13) .
Ru4 C1 Ru1 92.56(12) .
Ru2 C1 Ru1 88.71(12) .
Pt1 C1 Ru3 93.47(12) .
Ru4 C1 Ru3 92.24(12) .
Ru2 C1 Ru3 87.32(11) .
Ru1 C1 Ru3 166.79(16) .
Pt1 C1 Ru5 174.26(17) .
Ru4 C1 Ru5 86.89(12) .
Ru2 C1 Ru5 96.98(12) .
Ru1 C1 Ru5 83.80(11) .
Ru3 C1 Ru5 84.19(11) .
O11 C11 Ru1 175.2(4) .
O12 C12 Ru1 179.3(6) .
O13 C13 Ru1 171.2(4) .
O21 C21 Ru2 177.5(4) .
O22 C22 Ru2 177.2(5) .
O23 C23 Ru2 168.6(4) .
O31 C31 Ru3 172.1(4) .
O32 C32 Ru3 179.3(5) .
O33 C33 Ru3 175.1(3) .
O41 C41 Ru4 176.7(4) .
O42 C42 Ru4 177.5(4) .
O51 C51 Ru5 177.7(5) .
O52 C52 Ru5 176.4(4) .
O53 C53 Ru5 137.4(3) .
O53 C53 Ru4 135.8(3) .
Ru5 C53 Ru4 86.75(13) .
C61 C60 C63 109.4(4) .
C61 C60 C62 105.3(4) .
C63 C60 C62 106.6(4) .
C61 C60 P1 109.2(3) .
C63 C60 P1 114.9(3) .
C62 C60 P1 110.9(3) .
C60 C61 H61A 109.5 .
C60 C61 H61B 109.5 .
H61A C61 H61B 109.5 .
C60 C61 H61C 109.5 .
H61A C61 H61C 109.5 .
H61B C61 H61C 109.5 .
C60 C62 H62A 109.5 .
C60 C62 H62B 109.5 .
H62A C62 H62B 109.5 .
C60 C62 H62C 109.5 .
H62A C62 H62C 109.5 .
H62B C62 H62C 109.5 .
C60 C63 H63A 109.5 .
C60 C63 H63B 109.5 .
H63A C63 H63B 109.5 .
C60 C63 H63C 109.5 .
H63A C63 H63C 109.5 .
H63B C63 H63C 109.5 .
C72 C70 C73 105.5(4) .
C72 C70 C71 108.4(4) .
C73 C70 C71 108.2(4) .
C72 C70 P1 110.7(3) .
C73 C70 P1 108.5(3) .
C71 C70 P1 115.1(3) .
C70 C71 H71A 109.5 .
C70 C71 H71B 109.5 .
H71A C71 H71B 109.5 .
C70 C71 H71C 109.5 .
H71A C71 H71C 109.5 .
H71B C71 H71C 109.5 .
C70 C72 H72A 109.5 .
C70 C72 H72B 109.5 .
H72A C72 H72B 109.5 .
C70 C72 H72C 109.5 .
H72A C72 H72C 109.5 .
H72B C72 H72C 109.5 .
C70 C73 H73A 109.5 .
C70 C73 H73B 109.5 .
H73A C73 H73B 109.5 .
C70 C73 H73C 109.5 .
H73A C73 H73C 109.5 .
H73B C73 H73C 109.5 .
C81 C80 C83 106.8(4) .
C81 C80 C82 107.9(4) .
C83 C80 C82 107.6(4) .
C81 C80 P1 108.9(3) .
C83 C80 P1 109.1(3) .
C82 C80 P1 116.2(3) .
C80 C81 H81A 109.5 .
C80 C81 H81B 109.5 .
H81A C81 H81B 109.5 .
C80 C81 H81C 109.5 .
H81A C81 H81C 109.5 .
H81B C81 H81C 109.5 .
C80 C82 H82A 109.5 .
C80 C82 H82B 109.5 .
H82A C82 H82B 109.5 .
C80 C82 H82C 109.5 .
H82A C82 H82C 109.5 .
H82B C82 H82C 109.5 .
C80 C83 H83A 109.5 .
C80 C83 H83B 109.5 .
H83A C83 H83B 109.5 .
C80 C83 H83C 109.5 .
H83A C83 H83C 109.5 .
H83B C83 H83C 109.5 .
C91 C90 H90A 109.5 .
C91 C90 H90B 109.5 .
H90A C90 H90B 109.5 .
C91 C90 H90C 109.5 .
H90A C90 H90C 109.5 .
H90B C90 H90C 109.5 .
O90 C91 C90 160(4) .
O90 C91 H91A 96.2 .
C90 C91 H91A 96.2 .
O90 C91 H91B 96.2 .
C90 C91 H91B 96.2 .
H91A C91 H91B 103.4 .

loop_
_geom_bond_atom_site_label_1
_geom_bond_atom_site_label_2
_geom_bond_distance
_geom_bond_site_symmetry_2
Pt1 C1 2.037(3) .
Pt1 P1 2.3248(9) .
Pt1 Ru4 2.8336(3) .
Pt1 Ru2 2.8497(3) .
Pt1 Ru3 2.9969(3) .
Pt1 Ru1 3.1189(3) .
Pt1 H1 1.67(4) .
Pt1 H2 1.71(4) .
Ru1 C12 1.892(4) .
Ru1 C11 1.906(4) .
Ru1 C13 1.921(5) .
Ru1 C1 2.065(3) .
Ru1 Ru5 2.7703(4) .
Ru1 Ru2 2.8840(4) .
Ru1 Ru4 2.9691(4) .
Ru2 C22 1.916(5) .
Ru2 C23 1.918(4) .
Ru2 C21 1.926(4) .
Ru2 C1 2.060(3) .
Ru2 Ru3 2.8571(4) .
Ru2 Ru5 3.1030(4) .
Ru2 H1 1.90(4) .
Ru3 C32 1.890(4) .
Ru3 C33 1.901(4) .
Ru3 C31 1.909(4) .
Ru3 C1 2.078(3) .
Ru3 Ru5 2.7896(4) .
Ru3 Ru4 2.9708(4) .
Ru4 C42 1.887(4) .
Ru4 C41 1.887(4) .
Ru4 C1 2.043(3) .
Ru4 C53 2.083(4) .
Ru4 Ru5 2.8378(4) .
Ru4 H2 1.89(4) .
Ru5 C52 1.899(4) .
Ru5 C51 1.899(4) .
Ru5 C53 2.049(3) .
Ru5 C1 2.083(3) .
P1 C80 1.913(4) .
P1 C60 1.914(4) .
P1 C70 1.917(4) .
O11 C11 1.126(5) .
O12 C12 1.133(5) .
O13 C13 1.130(5) .
O21 C21 1.127(5) .
O22 C22 1.135(6) .
O23 C23 1.132(5) .
O31 C31 1.130(5) .
O32 C32 1.126(5) .
O33 C33 1.137(4) .
O41 C41 1.131(5) .
O42 C42 1.126(5) .
O51 C51 1.132(5) .
O52 C52 1.133(5) .
O53 C53 1.163(4) .
O90 C91 1.07(2) .
O90 C91 1.07(2) 2_565
C60 C61 1.531(7) .
C60 C63 1.540(6) .
C60 C62 1.540(6) .
C61 H61A 0.9600 .
C61 H61B 0.9600 .
C61 H61C 0.9600 .
C62 H62A 0.9600 .
C62 H62B 0.9600 .
C62 H62C 0.9600 .
C63 H63A 0.9600 .
C63 H63B 0.9600 .
C63 H63C 0.9600 .
C70 C72 1.523(6) .
C70 C73 1.532(6) .
C70 C71 1.539(6) .
C71 H71A 0.9600 .
C71 H71B 0.9600 .
C71 H71C 0.9600 .
C72 H72A 0.9600 .
C72 H72B 0.9600 .
C72 H72C 0.9600 .
C73 H73A 0.9600 .
C73 H73B 0.9600 .
C73 H73C 0.9600 .
C80 C81 1.533(6) .
C80 C83 1.545(6) .
C80 C82 1.546(6) .
C81 H81A 0.9600 .
C81 H81B 0.9600 .
C81 H81C 0.9600 .
C82 H82A 0.9600 .
C82 H82B 0.9600 .
C82 H82C 0.9600 .
C83 H83A 0.9600 .
C83 H83B 0.9600 .
C83 H83C 0.9600 .
C90 C91 1.13(2) .
C90 H90A 0.9600 .
C90 H90B 0.9600 .
C90 H90C 0.9600 .
C91 H91A 0.9700 .
C91 H91B 0.9700 .
